data_1576819
loop_
_publ_author_name
'Duary, Subrata'
'Mondal, Samapti'
'Manna, Souvik'
'Chowdhury, Soham'
'Pathak, Biswarup'
'Pradeep, Thalappil'

_publ_section_title
;
 Unravelling the reactions between a hydride-protected Ag<sub>18</sub>
 nanocluster and thiol by the crystallization of intermediates.
;
_journal_issue 15
_journal_name_full Nanoscale
_journal_page_first 8361
_journal_page_last 8367
_journal_paper_doi 10.1039/d5nr04872a
_journal_volume 18
_journal_year 2026
_chemical_formula_moiety 'C150 H90 Ag6 F42 P6 S6'
_chemical_formula_sum 'C150 H90 Ag6 F42 P6 S6'
_chemical_formula_weight 3715.61
_space_group_crystal_system trigonal
_space_group_IT_number 148
_space_group_name_Hall '-R 3'
_space_group_name_H-M_alt 'R -3 :H'
_atom_sites_solution_hydrogens geom
_audit_creation_method SHELXL-2019/3
_audit_update_record
;
2025-10-24 deposited with the CCDC.	2026-02-20 downloaded from the CCDC.
;
_cell_angle_alpha 90
_cell_angle_beta 90
_cell_angle_gamma 120
_cell_formula_units_Z 3
_cell_length_a 29.0591(12)
_cell_length_b 29.0591(12)
_cell_length_c 14.8748(9)
_cell_measurement_reflns_used 9892
_cell_measurement_temperature 298(2)
_cell_measurement_theta_max 26.53
_cell_measurement_theta_min 2.80
_cell_volume 10877.9(9)
_computing_cell_refinement 'APEX4 V8.40B (Bruker, 2021)'
_computing_data_collection 'APEX4 (Bruker, v2021.4-0)'
_computing_data_reduction 'SAINT/XPREP (Bruker, 2021)'
_computing_publication_material 'SHELXL-2019/3 (Sheldrick, 2019)'
_computing_structure_refinement 'SHELXL-2019/3 (Sheldrick, 2019)'
_computing_structure_solution 'SHELXT-2018/2 (Sheldrick, 2018)'
_diffrn_ambient_temperature 298(2)
_diffrn_measured_fraction_theta_full 0.998
_diffrn_measured_fraction_theta_max 0.998
_diffrn_measurement_device_type 'Bruker D8 VENTURE diffractometer with PHOTON II detector'
_diffrn_measurement_method '\w and \f scan'
_diffrn_radiation_source 'fine-focus sealed tube'
_diffrn_radiation_type MoK\a
_diffrn_radiation_wavelength 0.71073
_diffrn_reflns_av_R_equivalents 0.1031
_diffrn_reflns_av_unetI/netI 0.0645
_diffrn_reflns_Laue_measured_fraction_full 0.998
_diffrn_reflns_Laue_measured_fraction_max 0.998
_diffrn_reflns_limit_h_max 34
_diffrn_reflns_limit_h_min -34
_diffrn_reflns_limit_k_max 34
_diffrn_reflns_limit_k_min -34
_diffrn_reflns_limit_l_max 17
_diffrn_reflns_limit_l_min -16
_diffrn_reflns_number 38105
_diffrn_reflns_point_group_measured_fraction_full 0.998
_diffrn_reflns_point_group_measured_fraction_max 0.998
_diffrn_reflns_theta_full 24.987
_diffrn_reflns_theta_max 24.987
_diffrn_reflns_theta_min 2.542
_exptl_absorpt_coefficient_mu 1.052
_exptl_absorpt_correction_T_max 0.7457
_exptl_absorpt_correction_T_min 0.6647
_exptl_absorpt_correction_type multi-scan
_exptl_absorpt_process_details 'SADABS (BRUKER, 2016)'
_exptl_crystal_colour colourless
_exptl_crystal_density_diffrn 1.702
_exptl_crystal_description BLOCK
_exptl_crystal_F_000 5508
_exptl_crystal_size_max 0.123
_exptl_crystal_size_mid 0.095
_exptl_crystal_size_min 0.082
_refine_diff_density_max 0.786
_refine_diff_density_min -1.693
_refine_diff_density_rms 0.148
_refine_ls_extinction_method none
_refine_ls_goodness_of_fit_ref 1.146
_refine_ls_hydrogen_treatment constr
_refine_ls_matrix_type full
_refine_ls_number_parameters 344
_refine_ls_number_reflns 4248
_refine_ls_number_restraints 129
_refine_ls_restrained_S_all 1.132
_refine_ls_R_factor_all 0.1280
_refine_ls_R_factor_gt 0.0979
_refine_ls_shift/su_max 0.008
_refine_ls_shift/su_mean 0.001
_refine_ls_structure_factor_coef Fsqd
_refine_ls_weighting_details 'w=1/[\s^2^(Fo^2^)+(0.0635P)^2^+373.8723P] where P=(Fo^2^+2Fc^2^)/3'
_refine_ls_weighting_scheme calc
_refine_ls_wR_factor_gt 0.1899
_refine_ls_wR_factor_ref 0.2079
_reflns_Friedel_coverage 0.000
_reflns_number_gt 3244
_reflns_number_total 4248
_reflns_threshold_expression 'I > 2\s(I)'
_cod_data_source_file d5nr04872a2.cif
_cod_data_source_block shelx_CCDC1
_cod_depositor_comments 'Adding full bibliography for 1576818--1576819.cif.'
_cod_original_cell_volume 10877.9(11)
_cod_database_code 1576819
_shelx_shelxl_version_number 2019/3
_shelx_space_group_comment
;
The symmetry employed for this shelxl refinement is uniquely defined
by the following loop, which should always be used as a source of
symmetry information in preference to the above space-group names.
They are only intended as comments.
;
_shelx_estimated_absorpt_t_min 0.881
_shelx_estimated_absorpt_t_max 0.919

loop_
_space_group_symop_operation_xyz
'x, y, z'
'-y, x-y, z'
'-x+y, -x, z'
'x+2/3, y+1/3, z+1/3'
'-y+2/3, x-y+1/3, z+1/3'
'-x+y+2/3, -x+1/3, z+1/3'
'x+1/3, y+2/3, z+2/3'
'-y+1/3, x-y+2/3, z+2/3'
'-x+y+1/3, -x+2/3, z+2/3'
'-x, -y, -z'
'y, -x+y, -z'
'x-y, x, -z'
'-x+2/3, -y+1/3, -z+1/3'
'y+2/3, -x+y+1/3, -z+1/3'
'x-y+2/3, x+1/3, -z+1/3'
'-x+1/3, -y+2/3, -z+2/3'
'y+1/3, -x+y+2/3, -z+2/3'
'x-y+1/3, x+2/3, -z+2/3'

loop_
_atom_site_label
_atom_site_type_symbol
_atom_site_fract_x
_atom_site_fract_y
_atom_site_fract_z
_atom_site_U_iso_or_equiv
_atom_site_adp_type
_atom_site_occupancy
_atom_site_site_symmetry_order
_atom_site_calc_flag
_atom_site_refinement_flags_posn
_atom_site_refinement_flags_adp
_atom_site_refinement_flags_occupancy
_atom_site_disorder_assembly
_atom_site_disorder_group
Ag1 Ag 0.31532(3) 0.56312(3) 0.25860(6) 0.0396(3) Uani 1 1 d . . . . .
S1 S 0.24142(9) 0.58955(9) 0.25537(17) 0.0296(6) Uani 1 1 d . . . . .
P1 P 0.31019(10) 0.49491(10) 0.35912(18) 0.0285(6) Uani 1 1 d . . . . .
C1 C 0.3354(4) 0.4531(4) 0.3126(8) 0.039(3) Uani 1 1 d . . . . .
C2 C 0.3180(5) 0.4019(4) 0.3405(8) 0.048(3) Uani 1 1 d . . . . .
H2 H 0.290352 0.386238 0.381944 0.058 Uiso 1 1 calc R U . . .
C3 C 0.3407(6) 0.3731(6) 0.3083(11) 0.072(4) Uani 1 1 d . . . . .
H3 H 0.328641 0.338318 0.326911 0.087 Uiso 1 1 calc R U . . .
C4 C 0.3815(6) 0.3974(7) 0.2481(11) 0.074(4) Uani 1 1 d . . . . .
H4 H 0.397539 0.378793 0.226525 0.089 Uiso 1 1 calc R U . . .
C5 C 0.3995(7) 0.4477(8) 0.2188(10) 0.082(5) Uani 1 1 d . . . . .
H5 H 0.427727 0.463267 0.178469 0.099 Uiso 1 1 calc R U . . .
C6 C 0.3758(5) 0.4753(5) 0.2490(9) 0.059(3) Uani 1 1 d . . . . .
H6 H 0.386765 0.509147 0.226760 0.071 Uiso 1 1 calc R U . . .
C7 C 0.3484(4) 0.5223(4) 0.4625(7) 0.034(2) Uani 1 1 d . . . . .
C8 C 0.3733(5) 0.4992(5) 0.5083(9) 0.063(4) Uani 1 1 d . . . . .
H8 H 0.372997 0.469211 0.485487 0.076 Uiso 1 1 calc R U . . .
C9 C 0.3989(7) 0.5217(8) 0.5891(12) 0.098(6) Uani 1 1 d . . . . .
H9 H 0.417488 0.507864 0.618529 0.118 Uiso 1 1 calc R U . . .
C10 C 0.3971(7) 0.5627(7) 0.6251(10) 0.079(5) Uani 1 1 d . . . . .
H10 H 0.412371 0.575003 0.681354 0.094 Uiso 1 1 calc R U . . .
C11 C 0.3742(5) 0.5870(6) 0.5832(9) 0.062(4) Uani 1 1 d . . . . .
H11 H 0.375240 0.616854 0.607946 0.074 Uiso 1 1 calc R U . . .
C12 C 0.3488(5) 0.5662(5) 0.5017(9) 0.056(3) Uani 1 1 d . . . . .
H12 H 0.331758 0.581873 0.472685 0.067 Uiso 1 1 calc R U . . .
C13 C 0.2432(4) 0.4459(4) 0.3990(7) 0.028(2) Uani 1 1 d . . . . .
C14 C 0.2320(4) 0.4255(4) 0.4839(8) 0.046(3) Uani 1 1 d . . . . .
H14 H 0.259101 0.437381 0.526283 0.055 Uiso 1 1 calc R U . . .
C15 C 0.1806(5) 0.3873(5) 0.5082(9) 0.058(4) Uani 1 1 d . . . . .
H15 H 0.173820 0.373481 0.566213 0.069 Uiso 1 1 calc R U . . .
C16 C 0.1411(5) 0.3704(6) 0.4493(11) 0.067(4) Uani 1 1 d . . . . .
H16 H 0.107011 0.344595 0.466353 0.080 Uiso 1 1 calc R U . . .
C17 C 0.1500(5) 0.3907(6) 0.3620(11) 0.068(4) Uani 1 1 d . . . . .
H17 H 0.122216 0.379423 0.321217 0.082 Uiso 1 1 calc R U . . .
C18 C 0.2015(4) 0.4281(5) 0.3378(9) 0.053(3) Uani 1 1 d . . . . .
H18 H 0.208342 0.441646 0.279647 0.063 Uiso 1 1 calc R U . . .
C19 C 0.1868(4) 0.5466(4) 0.3221(7) 0.034(2) Uani 1 1 d . . . . .
C20 C 0.1912(4) 0.5353(4) 0.4107(8) 0.038(3) Uani 1 1 d . . . . .
C21 C 0.1482(5) 0.5029(5) 0.4645(7) 0.047(3) Uani 1 1 d . . . . .
C22 C 0.0978(5) 0.4793(5) 0.4325(9) 0.049(3) Uani 1 1 d . . . . .
C23 C 0.0923(4) 0.4879(5) 0.3433(10) 0.054(3) Uani 1 1 d . . . . .
C24 C 0.1335(4) 0.5199(4) 0.2898(8) 0.036(3) Uani 1 1 d . . . . .
F1 F 0.2397(2) 0.5578(3) 0.4479(4) 0.0505(17) Uani 1 1 d . . . . .
F2 F 0.1585(3) 0.4959(3) 0.5494(5) 0.074(2) Uani 1 1 d . . . . .
F3 F 0.0430(3) 0.4645(4) 0.3061(7) 0.101(3) Uani 1 1 d . . . . .
F4 F 0.1242(3) 0.5260(3) 0.2035(5) 0.064(2) Uani 1 1 d . . . . .
C25 C 0.0515(5) 0.4456(6) 0.4921(11) 0.087(5) Uani 1 1 d D U . . .
F5 F 0.0450(15) 0.4703(11) 0.559(2) 0.132(13) Uani 0.55(3) 1 d D U P A 1
F6 F 0.0552(10) 0.4056(10) 0.526(2) 0.118(10) Uani 0.55(3) 1 d D U P A 1
F7 F 0.0060(7) 0.4185(13) 0.449(2) 0.127(12) Uani 0.55(3) 1 d D U P A 1
F5' F 0.0223(19) 0.3975(11) 0.464(3) 0.147(17) Uani 0.45(3) 1 d D U P A 2
F6' F 0.0188(12) 0.4645(14) 0.491(3) 0.123(12) Uani 0.45(3) 1 d D U P A 2
F7' F 0.0628(15) 0.450(2) 0.5781(14) 0.143(17) Uani 0.45(3) 1 d D U P A 2

loop_
_atom_site_aniso_label
_atom_site_aniso_U_11
_atom_site_aniso_U_22
_atom_site_aniso_U_33
_atom_site_aniso_U_23
_atom_site_aniso_U_13
_atom_site_aniso_U_12
Ag1 0.0356(5) 0.0371(5) 0.0466(5) 0.0167(4) 0.0024(4) 0.0185(4)
S1 0.0329(13) 0.0299(13) 0.0325(14) 0.0074(11) 0.0084(10) 0.0205(11)
P1 0.0275(13) 0.0252(13) 0.0307(15) 0.0056(11) -0.0011(11) 0.0116(11)
C1 0.040(6) 0.037(6) 0.041(7) -0.003(5) -0.006(5) 0.019(5)
C2 0.056(7) 0.043(7) 0.056(8) 0.000(6) 0.008(6) 0.033(6)
C3 0.074(10) 0.048(8) 0.105(13) -0.021(8) -0.006(9) 0.038(8)
C4 0.073(10) 0.103(13) 0.073(11) -0.008(9) 0.010(9) 0.064(10)
C5 0.094(12) 0.122(14) 0.056(10) 0.009(10) 0.038(9) 0.073(12)
C6 0.059(8) 0.053(8) 0.064(9) 0.017(7) 0.020(7) 0.026(7)
C7 0.028(5) 0.028(5) 0.033(6) 0.008(4) 0.004(4) 0.005(4)
C8 0.068(9) 0.059(8) 0.050(8) -0.005(7) -0.031(7) 0.022(7)
C9 0.099(13) 0.131(17) 0.067(11) 0.013(11) -0.040(10) 0.059(13)
C10 0.086(12) 0.089(12) 0.039(8) -0.015(8) -0.006(8) 0.026(10)
C11 0.039(7) 0.065(9) 0.052(8) -0.026(7) -0.009(6) 0.004(6)
C12 0.051(8) 0.062(8) 0.052(8) -0.007(7) 0.004(6) 0.025(7)
C13 0.029(5) 0.026(5) 0.033(6) 0.000(4) 0.001(4) 0.016(4)
C14 0.037(6) 0.044(7) 0.055(8) 0.009(6) 0.014(5) 0.020(5)
C15 0.055(8) 0.050(8) 0.045(8) 0.005(6) 0.021(6) 0.009(6)
C16 0.030(7) 0.072(9) 0.086(12) -0.003(8) 0.018(7) 0.017(6)
C17 0.022(6) 0.076(10) 0.075(11) -0.009(8) 0.003(6) 0.001(6)
C18 0.033(6) 0.057(8) 0.059(8) 0.019(6) 0.006(6) 0.015(6)
C19 0.036(6) 0.031(5) 0.044(7) -0.003(5) 0.000(5) 0.024(5)
C20 0.041(6) 0.033(6) 0.046(7) -0.004(5) -0.007(5) 0.023(5)
C21 0.065(8) 0.065(8) 0.029(6) 0.018(6) 0.014(6) 0.045(7)
C22 0.050(7) 0.040(6) 0.051(8) 0.009(6) 0.013(6) 0.019(6)
C23 0.017(5) 0.057(8) 0.080(10) -0.005(7) -0.003(6) 0.012(5)
C24 0.040(6) 0.020(5) 0.050(7) -0.021(5) -0.007(5) 0.017(5)
F1 0.030(3) 0.067(4) 0.047(4) 0.004(3) -0.008(3) 0.019(3)
F2 0.095(6) 0.087(6) 0.045(5) 0.031(4) 0.019(4) 0.049(5)
F3 0.038(4) 0.123(8) 0.109(8) -0.011(6) -0.016(5) 0.015(5)
F4 0.065(5) 0.095(6) 0.036(4) -0.004(4) -0.021(3) 0.042(4)
C25 0.048(9) 0.094(12) 0.110(14) 0.030(11) 0.040(9) 0.029(9)
F5 0.12(2) 0.110(18) 0.13(2) -0.002(17) 0.093(18) 0.032(15)
F6 0.100(16) 0.084(16) 0.15(2) 0.065(15) 0.088(15) 0.032(13)
F7 0.062(12) 0.10(2) 0.16(2) 0.014(18) 0.037(12) -0.006(13)
F5' 0.14(3) 0.055(17) 0.18(3) -0.027(19) 0.06(2) -0.008(17)
F6' 0.088(19) 0.12(2) 0.15(3) 0.01(2) 0.052(18) 0.045(16)
F7' 0.12(2) 0.16(3) 0.10(2) 0.03(2) 0.071(17) 0.03(2)

loop_
_atom_type_symbol
_atom_type_description
_atom_type_scat_dispersion_real
_atom_type_scat_dispersion_imag
_atom_type_scat_source
C C 0.0033 0.0016 'International Tables Vol C Tables 4.2.6.8 and 6.1.1.4'
H H 0.0000 0.0000 'International Tables Vol C Tables 4.2.6.8 and 6.1.1.4'
S S 0.1246 0.1234 'International Tables Vol C Tables 4.2.6.8 and 6.1.1.4'
P P 0.1023 0.0942 'International Tables Vol C Tables 4.2.6.8 and 6.1.1.4'
Ag Ag -0.8971 1.1015 'International Tables Vol C Tables 4.2.6.8 and 6.1.1.4'
F F 0.0171 0.0103 'International Tables Vol C Tables 4.2.6.8 and 6.1.1.4'

loop_
_geom_angle_atom_site_label_1
_geom_angle_atom_site_label_2
_geom_angle_atom_site_label_3
_geom_angle
_geom_angle_site_symmetry_1
_geom_angle_site_symmetry_3
_geom_angle_publ_flag
P1 Ag1 S1 121.77(9) . . ?
P1 Ag1 S1 114.20(8) . 2_665 ?
S1 Ag1 S1 108.70(10) . 2_665 ?
P1 Ag1 S1 134.30(9) . 15 ?
S1 Ag1 S1 85.83(8) . 15 ?
S1 Ag1 S1 84.68(8) 2_665 15 ?
C19 S1 Ag1 111.3(3) . . ?
C19 S1 Ag1 107.2(3) . 3_565 ?
Ag1 S1 Ag1 131.23(10) . 3_565 ?
C19 S1 Ag1 118.0(4) . 14_455 ?
Ag1 S1 Ag1 94.33(8) . 14_455 ?
Ag1 S1 Ag1 92.99(8) 3_565 14_455 ?
C7 P1 C1 104.4(5) . . ?
C7 P1 C13 104.0(4) . . ?
C1 P1 C13 103.1(5) . . ?
C7 P1 Ag1 112.8(3) . . ?
C1 P1 Ag1 115.2(4) . . ?
C13 P1 Ag1 116.1(3) . . ?
C2 C1 C6 118.4(11) . . ?
C2 C1 P1 123.3(9) . . ?
C6 C1 P1 118.2(9) . . ?
C1 C2 C3 121.3(12) . . ?
C1 C2 H2 119.3 . . ?
C3 C2 H2 119.3 . . ?
C4 C3 C2 117.8(14) . . ?
C4 C3 H3 121.1 . . ?
C2 C3 H3 121.1 . . ?
C5 C4 C3 122.5(13) . . ?
C5 C4 H4 118.7 . . ?
C3 C4 H4 118.7 . . ?
C4 C5 C6 119.3(14) . . ?
C4 C5 H5 120.3 . . ?
C6 C5 H5 120.3 . . ?
C5 C6 C1 120.5(13) . . ?
C5 C6 H6 119.7 . . ?
C1 C6 H6 119.7 . . ?
C8 C7 C12 117.9(11) . . ?
C8 C7 P1 123.6(9) . . ?
C12 C7 P1 118.3(9) . . ?
C7 C8 C9 118.7(15) . . ?
C7 C8 H8 120.6 . . ?
C9 C8 H8 120.6 . . ?
C10 C9 C8 121.3(16) . . ?
C10 C9 H9 119.3 . . ?
C8 C9 H9 119.3 . . ?
C9 C10 C11 122.3(15) . . ?
C9 C10 H10 118.8 . . ?
C11 C10 H10 118.8 . . ?
C10 C11 C12 118.2(14) . . ?
C10 C11 H11 120.9 . . ?
C12 C11 H11 120.9 . . ?
C11 C12 C7 121.4(13) . . ?
C11 C12 H12 119.3 . . ?
C7 C12 H12 119.3 . . ?
C14 C13 C18 118.1(10) . . ?
C14 C13 P1 124.3(8) . . ?
C18 C13 P1 117.6(8) . . ?
C13 C14 C15 121.0(12) . . ?
C13 C14 H14 119.5 . . ?
C15 C14 H14 119.5 . . ?
C16 C15 C14 120.5(13) . . ?
C16 C15 H15 119.7 . . ?
C14 C15 H15 119.7 . . ?
C15 C16 C17 120.9(12) . . ?
C15 C16 H16 119.5 . . ?
C17 C16 H16 119.5 . . ?
C18 C17 C16 118.2(13) . . ?
C18 C17 H17 120.9 . . ?
C16 C17 H17 120.9 . . ?
C17 C18 C13 121.2(12) . . ?
C17 C18 H18 119.4 . . ?
C13 C18 H18 119.4 . . ?
C20 C19 C24 113.4(10) . . ?
C20 C19 S1 123.5(8) . . ?
C24 C19 S1 123.1(8) . . ?
F1 C20 C19 118.5(10) . . ?
F1 C20 C21 117.7(10) . . ?
C19 C20 C21 123.8(10) . . ?
F2 C21 C22 121.4(11) . . ?
F2 C21 C20 117.2(11) . . ?
C22 C21 C20 121.4(11) . . ?
C21 C22 C23 116.2(10) . . ?
C21 C22 C25 120.9(12) . . ?
C23 C22 C25 122.8(12) . . ?
C24 C23 F3 117.0(12) . . ?
C24 C23 C22 123.5(11) . . ?
F3 C23 C22 119.5(11) . . ?
F4 C24 C23 119.2(10) . . ?
F4 C24 C19 119.1(10) . . ?
C23 C24 C19 121.6(11) . . ?
F5' C25 F7' 115(3) . . ?
F5' C25 F6' 103(3) . . ?
F7' C25 F6' 100(3) . . ?
F5 C25 F7 109(3) . . ?
F5 C25 F6 107(3) . . ?
F7 C25 F6 99(2) . . ?
F5' C25 C22 114(2) . . ?
F5 C25 C22 115.2(17) . . ?
F7' C25 C22 114.4(19) . . ?
F6' C25 C22 108.5(17) . . ?
F7 C25 C22 114.2(17) . . ?
F6 C25 C22 111.0(13) . . ?

loop_
_geom_bond_atom_site_label_1
_geom_bond_atom_site_label_2
_geom_bond_distance
_geom_bond_site_symmetry_2
_geom_bond_publ_flag
Ag1 P1 2.427(3) . ?
Ag1 S1 2.618(2) . ?
Ag1 S1 2.677(2) 2_665 ?
Ag1 S1 2.704(3) 15 ?
S1 C19 1.755(11) . ?
P1 C7 1.829(11) . ?
P1 C1 1.839(11) . ?
P1 C13 1.844(10) . ?
C1 C2 1.376(15) . ?
C1 C6 1.389(16) . ?
C2 C3 1.387(17) . ?
C2 H2 0.9300 . ?
C3 C4 1.37(2) . ?
C3 H3 0.9300 . ?
C4 C5 1.35(2) . ?
C4 H4 0.9300 . ?
C5 C6 1.370(19) . ?
C5 H5 0.9300 . ?
C6 H6 0.9300 . ?
C7 C8 1.388(17) . ?
C7 C12 1.398(16) . ?
C8 C9 1.39(2) . ?
C8 H8 0.9300 . ?
C9 C10 1.33(2) . ?
C9 H9 0.9300 . ?
C10 C11 1.34(2) . ?
C10 H10 0.9300 . ?
C11 C12 1.390(17) . ?
C11 H11 0.9300 . ?
C12 H12 0.9300 . ?
C13 C14 1.364(15) . ?
C13 C18 1.390(15) . ?
C14 C15 1.392(16) . ?
C14 H14 0.9300 . ?
C15 C16 1.328(19) . ?
C15 H15 0.9300 . ?
C16 C17 1.39(2) . ?
C16 H16 0.9300 . ?
C17 C18 1.388(16) . ?
C17 H17 0.9300 . ?
C18 H18 0.9300 . ?
C19 C20 1.380(15) . ?
C19 C24 1.426(14) . ?
C20 F1 1.342(12) . ?
C20 C21 1.381(16) . ?
C21 F2 1.336(13) . ?
C21 C22 1.356(17) . ?
C22 C23 1.374(18) . ?
C22 C25 1.497(18) . ?
C23 C24 1.349(16) . ?
C23 F3 1.359(13) . ?
C24 F4 1.341(13) . ?
C25 F5' 1.290(16) . ?
C25 F5 1.299(15) . ?
C25 F7' 1.310(16) . ?
C25 F6' 1.314(16) . ?
C25 F7 1.315(15) . ?
C25 F6 1.318(15) . ?

loop_
_geom_torsion_atom_site_label_1
_geom_torsion_atom_site_label_2
_geom_torsion_atom_site_label_3
_geom_torsion_atom_site_label_4
_geom_torsion
_geom_torsion_site_symmetry_1
_geom_torsion_site_symmetry_2
_geom_torsion_site_symmetry_3
_geom_torsion_site_symmetry_4
_geom_torsion_publ_flag
C7 P1 C1 C2 82.5(10) . . . . ?
C13 P1 C1 C2 -25.9(11) . . . . ?
Ag1 P1 C1 C2 -153.3(9) . . . . ?
C7 P1 C1 C6 -94.4(10) . . . . ?
C13 P1 C1 C6 157.2(10) . . . . ?
Ag1 P1 C1 C6 29.8(11) . . . . ?
C6 C1 C2 C3 1.6(19) . . . . ?
P1 C1 C2 C3 -175.3(10) . . . . ?
C1 C2 C3 C4 1(2) . . . . ?
C2 C3 C4 C5 -1(3) . . . . ?
C3 C4 C5 C6 -1(3) . . . . ?
C4 C5 C6 C1 3(2) . . . . ?
C2 C1 C6 C5 -4(2) . . . . ?
P1 C1 C6 C5 173.6(12) . . . . ?
C1 P1 C7 C8 -22.0(11) . . . . ?
C13 P1 C7 C8 85.7(11) . . . . ?
Ag1 P1 C7 C8 -147.7(9) . . . . ?
C1 P1 C7 C12 163.6(9) . . . . ?
C13 P1 C7 C12 -88.7(9) . . . . ?
Ag1 P1 C7 C12 37.9(9) . . . . ?
C12 C7 C8 C9 -2.0(19) . . . . ?
P1 C7 C8 C9 -176.4(12) . . . . ?
C7 C8 C9 C10 4(3) . . . . ?
C8 C9 C10 C11 -5(3) . . . . ?
C9 C10 C11 C12 4(2) . . . . ?
C10 C11 C12 C7 -2(2) . . . . ?
C8 C7 C12 C11 1.2(18) . . . . ?
P1 C7 C12 C11 175.9(10) . . . . ?
C7 P1 C13 C14 -17.1(10) . . . . ?
C1 P1 C13 C14 91.6(10) . . . . ?
Ag1 P1 C13 C14 -141.5(8) . . . . ?
C7 P1 C13 C18 163.7(9) . . . . ?
C1 P1 C13 C18 -87.6(9) . . . . ?
Ag1 P1 C13 C18 39.2(9) . . . . ?
C18 C13 C14 C15 1.4(17) . . . . ?
P1 C13 C14 C15 -177.9(9) . . . . ?
C13 C14 C15 C16 -1(2) . . . . ?
C14 C15 C16 C17 0(2) . . . . ?
C15 C16 C17 C18 2(2) . . . . ?
C16 C17 C18 C13 -1(2) . . . . ?
C14 C13 C18 C17 -0.3(18) . . . . ?
P1 C13 C18 C17 179.0(10) . . . . ?
Ag1 S1 C19 C20 52.3(9) . . . . ?
Ag1 S1 C19 C20 -97.1(8) 3_565 . . . ?
Ag1 S1 C19 C20 159.8(7) 14_455 . . . ?
Ag1 S1 C19 C24 -127.6(7) . . . . ?
Ag1 S1 C19 C24 83.0(8) 3_565 . . . ?
Ag1 S1 C19 C24 -20.1(9) 14_455 . . . ?
C24 C19 C20 F1 179.3(8) . . . . ?
S1 C19 C20 F1 -0.7(13) . . . . ?
C24 C19 C20 C21 -2.3(15) . . . . ?
S1 C19 C20 C21 177.8(9) . . . . ?
F1 C20 C21 F2 -1.0(15) . . . . ?
C19 C20 C21 F2 -179.5(10) . . . . ?
F1 C20 C21 C22 179.0(10) . . . . ?
C19 C20 C21 C22 0.5(18) . . . . ?
F2 C21 C22 C23 -177.7(11) . . . . ?
C20 C21 C22 C23 2.3(18) . . . . ?
F2 C21 C22 C25 1.8(19) . . . . ?
C20 C21 C22 C25 -178.2(11) . . . . ?
C21 C22 C23 C24 -3.3(19) . . . . ?
C25 C22 C23 C24 177.2(12) . . . . ?
C21 C22 C23 F3 178.6(12) . . . . ?
C25 C22 C23 F3 -1(2) . . . . ?
F3 C23 C24 F4 -1.6(16) . . . . ?
C22 C23 C24 F4 -179.8(11) . . . . ?
F3 C23 C24 C19 179.7(10) . . . . ?
C22 C23 C24 C19 1.5(18) . . . . ?
C20 C19 C24 F4 -177.5(8) . . . . ?
S1 C19 C24 F4 2.5(13) . . . . ?
C20 C19 C24 C23 1.3(14) . . . . ?
S1 C19 C24 C23 -178.8(9) . . . . ?
C21 C22 C25 F5' -122(4) . . . . ?
C23 C22 C25 F5' 58(4) . . . . ?
C21 C22 C25 F5 63(3) . . . . ?
C23 C22 C25 F5 -117(3) . . . . ?
C21 C22 C25 F7' 14(4) . . . . ?
C23 C22 C25 F7' -167(3) . . . . ?
C21 C22 C25 F6' 124(3) . . . . ?
C23 C22 C25 F6' -56(3) . . . . ?
C21 C22 C25 F7 -170(2) . . . . ?
C23 C22 C25 F7 10(3) . . . . ?
C21 C22 C25 F6 -59(2) . . . . ?
C23 C22 C25 F6 121(2) . . . . ?
